data_7161162
loop_
_publ_author_name
'Fl\"amig, Lea'
'Zhu, W. Felix'
'Hoffmann, Katharina'
'Daniliuc, Constantin Gabriel'
'Schepmann, Dirk'
'Glorius, Frank'
'Berm\'udez, Marcel'
'Loser, Karin'
'Wuensch, Bernhard'

_publ_section_title
;
 Diastereoselective synthesis of 1,4,8-trisubstituted perhydroquinolines
 as novel kappa receptor agonists
;
_journal_name_full 'Organic &amp; Biomolecular Chemistry'
_journal_paper_doi 10.1039/D6OB00422A
_journal_year 2026
_chemical_formula_moiety 'C23 H32 Cl2 N3 O3, Cl'
_chemical_formula_sum 'C23 H32 Cl3 N3 O3'
_chemical_formula_weight 504.86
_space_group_crystal_system triclinic
_space_group_IT_number 2
_space_group_name_Hall '-P 1'
_space_group_name_H-M_alt 'P -1'
_atom_sites_solution_hydrogens mixed
_atom_sites_solution_primary 'Intrinsic Phasing'
_audit_creation_method
;
FinalCif 2024.9-0 by Daniel Kratzert, Freiburg 2025, 
https://dkratzert.de/finalcif.html
;
_audit_update_record
;
2025-12-10 deposited with the CCDC.	2026-05-12 downloaded from the CCDC.
;
_cell_angle_alpha 69.2710(10)
_cell_angle_beta 68.9020(10)
_cell_angle_gamma 69.0060(10)
_cell_formula_units_Z 2
_cell_length_a 10.2092(4)
_cell_length_b 11.3885(5)
_cell_length_c 12.3026(5)
_cell_measurement_reflns_used 9787
_cell_measurement_temperature 100(2)
_cell_measurement_theta_max 27.3747
_cell_measurement_theta_min 2.4164
_cell_measurement_wavelength 0.71073
_cell_volume 1203.64(9)
_computing_cell_refinement 'SAINT V8.41 (Bruker AXS LLC)'
_computing_data_collection 'Bruker Instrument Service v8.5.5.6'
_computing_data_reduction 'SAINT V8.41 (Bruker AXS LLC)'
_computing_molecular_graphics 'shelXle (C.B. Huebschle, rev 1503)'
_computing_structure_refinement 'SHELXL-2019/2 (Sheldrick, 2019)'
_computing_structure_solution 'SHELXT 2018/2 (Sheldrick, 2018)'
_diffrn_ambient_environment N2
_diffrn_ambient_temperature 100(2)
_diffrn_detector CPAD
_diffrn_detector_area_resol_mean 7.391
_diffrn_detector_type 'Bruker PHOTON III'
_diffrn_measured_fraction_theta_full 0.998
_diffrn_measured_fraction_theta_max 0.998
_diffrn_measurement_details
;<Phi   scan: start=   0.0; len= 180.0; end= 180.0 at [Counterclockwise Eulerian 
angles: dx= 42.20 mm theta=   0.000 deg omega= 359.849 deg chi=  54.740 deg] 
measure for 1.0 seconds; frame angle 1.00 degrees, wavelength=0.71073>
<Phi   scan: start= 180.0; len= 180.0; end= 360.0 at [Counterclockwise Eulerian 
angles: dx= 42.20 mm theta=   0.000 deg omega= 359.849 deg chi=  54.740 deg] 
measure for 1.0 seconds; frame angle 1.00 degrees, wavelength=0.71073>
<Phi   scan: start=   0.0; len= 360.0; end= 360.0 at [Counterclockwise Eulerian 
angles: dx= 42.00 mm theta=   3.062 deg omega=  10.771 deg chi= -38.000 deg] 
measure for 12.0 seconds; frame angle 1.00 degrees, wavelength=0.71073>
<Omega scan: start=   8.4; len= 107.0; end= 115.4 at [Counterclockwise Eulerian 
angles: dx= 42.00 mm theta=   3.062 deg phi= 144.000 deg chi= -46.500 deg] 
measure for 12.0 seconds; frame angle 1.00 degrees, wavelength=0.71073>
<Omega scan: start= 303.8; len=  65.0; end= 368.8 at [Counterclockwise Eulerian 
angles: dx= 42.00 mm theta=   4.593 deg phi=   0.000 deg chi=  60.500 deg] 
measure for 12.0 seconds; frame angle 1.00 degrees, wavelength=0.71073>
<Omega scan: start=   8.4; len= 107.0; end= 115.4 at [Counterclockwise Eulerian 
angles: dx= 42.00 mm theta=   3.062 deg phi=  72.000 deg chi= -46.500 deg] 
measure for 12.0 seconds; frame angle 1.00 degrees, wavelength=0.71073>
<Omega scan: start=   8.4; len= 107.0; end= 115.4 at [Counterclockwise Eulerian 
angles: dx= 42.00 mm theta=   3.062 deg phi= 360.000 deg chi= -46.500 deg] 
measure for 12.0 seconds; frame angle 1.00 degrees, wavelength=0.71073>
;
_diffrn_measurement_device 'KAPPA diffractometer'
_diffrn_measurement_device_type 'Bruker D8 VENTURE'
_diffrn_measurement_method '\w and \f scans'
_diffrn_measurement_specimen_support loop
_diffrn_radiation_monochromator 'multilayer mirror'
_diffrn_radiation_probe x-ray
_diffrn_radiation_type 'Mo K\a'
_diffrn_radiation_wavelength 0.71073
_diffrn_reflns_av_R_equivalents 0.0462
_diffrn_reflns_av_unetI/netI 0.0301
_diffrn_reflns_Laue_measured_fraction_full 0.998
_diffrn_reflns_Laue_measured_fraction_max 0.998
_diffrn_reflns_limit_h_max 13
_diffrn_reflns_limit_h_min -12
_diffrn_reflns_limit_k_max 14
_diffrn_reflns_limit_k_min -14
_diffrn_reflns_limit_l_max 15
_diffrn_reflns_limit_l_min -15
_diffrn_reflns_number 34127
_diffrn_reflns_point_group_measured_fraction_full 0.998
_diffrn_reflns_point_group_measured_fraction_max 0.998
_diffrn_reflns_reduction_process narrow-frame
_diffrn_reflns_theta_full 25.242
_diffrn_reflns_theta_max 27.479
_diffrn_reflns_theta_min 1.983
_diffrn_source 'microfocus sealed tube'
_diffrn_source_current 1.6
_diffrn_source_target Mo
_diffrn_source_type 'INCOATEC I\mS Diamant II'
_diffrn_source_voltage 50
_exptl_absorpt_coefficient_mu 0.411
_exptl_absorpt_correction_T_max 0.968
_exptl_absorpt_correction_T_min 0.96
_exptl_absorpt_correction_type multi-scan
_exptl_absorpt_process_details
;Krause, L., Herbst-Irmer, R., Sheldrick, G. M., Stalke, D. (2015).
"Comparison of silver and molybdenum microfocus X-ray sources for single-crystal
 structure determination"
J. Appl. Cryst. 48, 3-10.
doi:10.1107/S1600576714022985
;
_exptl_crystal_colour colourless
_exptl_crystal_density_diffrn 1.393
_exptl_crystal_description prism
_exptl_crystal_F_000 532
_exptl_crystal_recrystallization_method 'The crystals were crystallised from methanol and acetone.'
_exptl_crystal_size_max 0.101
_exptl_crystal_size_mid 0.091
_exptl_crystal_size_min 0.08
_refine_diff_density_max 0.946
_refine_diff_density_min -0.304
_refine_diff_density_rms 0.060
_refine_ls_extinction_method none
_refine_ls_goodness_of_fit_ref 1.033
_refine_ls_hydrogen_treatment mixed
_refine_ls_matrix_type full
_refine_ls_number_parameters 298
_refine_ls_number_reflns 5512
_refine_ls_number_restraints 2
_refine_ls_restrained_S_all 1.034
_refine_ls_R_factor_all 0.0476
_refine_ls_R_factor_gt 0.0397
_refine_ls_shift/su_max 0.001
_refine_ls_shift/su_mean 0.000
_refine_ls_structure_factor_coef Fsqd
_refine_ls_weighting_details 'w=1/[\s^2^(Fo^2^)+(0.0549P)^2^+0.8294P] where P=(Fo^2^+2Fc^2^)/3'
_refine_ls_weighting_scheme calc
_refine_ls_wR_factor_gt 0.1026
_refine_ls_wR_factor_ref 0.1088
_reflns_Friedel_coverage 0.000
_reflns_number_gt 4749
_reflns_number_total 5512
_reflns_threshold_expression 'I > 2\s(I)'
_cod_data_source_file d6ob00422a2.cif
_cod_data_source_block 6a-HCl
_cod_depositor_comments
;
The following automatic conversions were performed:

data item '_exptl_absorpt_correction_type' value 'Multi-Scan' was
changed to 'multi-scan' in accordance with the
/home/data/users/saulius/crontab/automatic-downloads/rss-feeds/RSC/lib/dictionaries/cif_core.dic
dictionary named 'cif_core.dic' version 2.4.2 last updated on
2011-04-26.

Automatic conversion script
Id: cif_fix_values 8170 2020-07-09 18:12:32Z antanas 
;
_cod_database_code 7161162
_shelx_shelxl_version_number 2019/3
_shelx_space_group_comment
;
The symmetry employed for this shelxl refinement is uniquely defined
by the following loop, which should always be used as a source of
symmetry information in preference to the above space-group names.
They are only intended as comments.
;
_exptl_bruker_absorpt_correction_t_ratio 0.9631
_shelx_estimated_absorpt_t_min 0.960
_shelx_estimated_absorpt_t_max 0.968
_bruker_diffrn_measurement_temperature_device 'Oxford Cryostream 1000'
_diffrn_measurement_bruker_total_exposure_time 9312.0
_diffrn_reflns_bruker_av_norm_i 758.557
_diffrn_reflns_bruker_number_gt 27165
_computing_bruker_data_scaling 'SADABS-2016/2 - Bruker AXS area detector scaling and absorption correction'
_geom_details
; All esds (except the esd in the dihedral angle between two l.s. planes)
 are estimated using the full covariance matrix.  The cell esds are taken
 into account individually in the estimation of esds in distances, angles
 and torsion angles; correlations between esds in cell parameters are only
 used when they are defined by crystal symmetry.  An approximate (isotropic)
 treatment of cell esds is used for estimating esds involving l.s. planes.
;

loop_
_space_group_symop_operation_xyz
'x, y, z'
'-x, -y, -z'

loop_
_atom_site_label
_atom_site_type_symbol
_atom_site_fract_x
_atom_site_fract_y
_atom_site_fract_z
_atom_site_U_iso_or_equiv
_atom_site_adp_type
_atom_site_occupancy
_atom_site_site_symmetry_order
_atom_site_calc_flag
_atom_site_refinement_flags_posn
_atom_site_refinement_flags_adp
_atom_site_refinement_flags_occupancy
_atom_site_disorder_assembly
_atom_site_disorder_group
Cl1 Cl 0.55447(6) 0.85764(5) -0.06278(4) 0.03734(14) Uani 1 1 d . . . . .
Cl2 Cl 0.88877(6) 0.72447(6) -0.16348(4) 0.03889(14) Uani 1 1 d . . . . .
Cl3 Cl 0.67299(4) 0.07300(4) 0.34538(4) 0.02317(11) Uani 1 1 d . . . . .
N1 N 0.39121(14) 0.33230(12) 0.42307(12) 0.0146(3) Uani 1 1 d . . . . .
N2 N 0.07584(15) 0.20768(14) 0.65569(13) 0.0200(3) Uani 1 1 d D . . . .
H2 H 0.148(2) 0.1382(18) 0.649(2) 0.033(6) Uiso 1 1 d D . . . .
N3 N 0.58125(14) 0.17346(12) 0.57406(12) 0.0155(3) Uani 1 1 d D . . . .
H3 H 0.592(2) 0.157(2) 0.5055(16) 0.024(5) Uiso 1 1 d D . . . .
O1 O -0.15612(14) 0.29355(14) 0.75910(14) 0.0358(3) Uani 1 1 d . . . . .
O2 O -0.03807(16) 0.08055(14) 0.81617(14) 0.0378(4) Uani 1 1 d . . . . .
O3 O 0.51789(13) 0.48465(11) 0.34525(10) 0.0196(2) Uani 1 1 d . . . . .
C2 C 0.31490(17) 0.25376(15) 0.40883(14) 0.0162(3) Uani 1 1 d . . . . .
H2A H 0.335414 0.165025 0.462868 0.019 Uiso 1 1 calc R U . . .
H2B H 0.349481 0.246455 0.324683 0.019 Uiso 1 1 calc R U . . .
C3 C 0.15216(17) 0.31791(16) 0.43972(15) 0.0197(3) Uani 1 1 d . . . . .
H3A H 0.100545 0.265255 0.429525 0.024 Uiso 1 1 calc R U . . .
H3B H 0.132130 0.405288 0.383414 0.024 Uiso 1 1 calc R U . . .
C4 C 0.09443(17) 0.33103(16) 0.56948(15) 0.0182(3) Uani 1 1 d . . . . .
H4 H -0.005015 0.392631 0.576253 0.022 Uiso 1 1 calc R U . . .
C4A C 0.18799(17) 0.39609(15) 0.59307(15) 0.0170(3) Uani 1 1 d . . . . .
H4A H 0.164003 0.488973 0.545607 0.020 Uiso 1 1 calc R U . . .
C5 C 0.14719(18) 0.40146(17) 0.72442(16) 0.0222(3) Uani 1 1 d . . . . .
H5A H 0.176914 0.474366 0.726197 0.027 Uiso 1 1 calc R U . . .
H5B H 0.040071 0.419808 0.756910 0.027 Uiso 1 1 calc R U . . .
C6 C 0.21766(19) 0.27576(18) 0.80620(15) 0.0227(3) Uani 1 1 d . . . . .
H6A H 0.194073 0.288439 0.887370 0.027 Uiso 1 1 calc R U . . .
H6B H 0.177188 0.204987 0.814589 0.027 Uiso 1 1 calc R U . . .
C7 C 0.38281(18) 0.23630(16) 0.75526(14) 0.0189(3) Uani 1 1 d . . . . .
H7A H 0.425599 0.154435 0.809268 0.023 Uiso 1 1 calc R U . . .
H7B H 0.424495 0.304856 0.750301 0.023 Uiso 1 1 calc R U . . .
C8 C 0.41970(16) 0.21703(15) 0.62982(14) 0.0149(3) Uani 1 1 d . . . . .
H8 H 0.374449 0.149101 0.636776 0.018 Uiso 1 1 calc R U . . .
C8A C 0.35454(16) 0.34449(14) 0.54593(14) 0.0142(3) Uani 1 1 d . . . . .
H8A H 0.399448 0.411613 0.541371 0.017 Uiso 1 1 calc R U . . .
C9 C -0.04867(19) 0.20321(18) 0.74438(17) 0.0262(4) Uani 1 1 d . . . . .
C10 C -0.1648(3) 0.0638(3) 0.9156(2) 0.0536(7) Uani 1 1 d . . . . .
H10A H -0.178908 0.114523 0.970602 0.080 Uiso 1 1 calc R U . . .
H10B H -0.151083 -0.028536 0.958882 0.080 Uiso 1 1 calc R U . . .
H10C H -0.250672 0.093943 0.884797 0.080 Uiso 1 1 calc R U . . .
C14 C 0.67190(17) 0.26467(16) 0.54613(16) 0.0203(3) Uani 1 1 d . . . . .
H14A H 0.652858 0.296737 0.616837 0.024 Uiso 1 1 calc R U . . .
H14B H 0.652812 0.339988 0.477003 0.024 Uiso 1 1 calc R U . . .
C13 C 0.82678(19) 0.17929(18) 0.51524(19) 0.0283(4) Uani 1 1 d . . . . .
H13A H 0.891940 0.203831 0.541698 0.034 Uiso 1 1 calc R U . . .
H13B H 0.864166 0.188824 0.427170 0.034 Uiso 1 1 calc R U . . .
C12 C 0.8192(2) 0.03800(19) 0.58284(19) 0.0306(4) Uani 1 1 d . . . . .
H12A H 0.855306 -0.016772 0.525604 0.037 Uiso 1 1 calc R U . . .
H12B H 0.878101 -0.000275 0.641784 0.037 Uiso 1 1 calc R U . . .
C11 C 0.65884(18) 0.04851(16) 0.64667(16) 0.0217(3) Uani 1 1 d . . . . .
H11A H 0.630771 -0.026308 0.646971 0.026 Uiso 1 1 calc R U . . .
H11B H 0.636596 0.051888 0.730927 0.026 Uiso 1 1 calc R U . . .
C21 C 0.46674(16) 0.41112(15) 0.32952(14) 0.0152(3) Uani 1 1 d . . . . .
C22 C 0.48681(18) 0.40349(16) 0.20304(14) 0.0190(3) Uani 1 1 d . . . . .
H22A H 0.528088 0.311634 0.199033 0.023 Uiso 1 1 calc R U . . .
H22B H 0.390940 0.435585 0.185304 0.023 Uiso 1 1 calc R U . . .
C23 C 0.58650(18) 0.48344(17) 0.11009(14) 0.0196(3) Uani 1 1 d . . . . .
C24 C 0.53238(19) 0.61706(17) 0.06880(15) 0.0207(3) Uani 1 1 d . . . . .
H24 H 0.432301 0.657637 0.098259 0.025 Uiso 1 1 calc R U . . .
C25 C 0.6250(2) 0.69108(18) -0.01565(15) 0.0238(4) Uani 1 1 d . . . . .
C26 C 0.7711(2) 0.6326(2) -0.05951(16) 0.0269(4) Uani 1 1 d . . . . .
C27 C 0.8255(2) 0.4998(2) -0.01866(17) 0.0289(4) Uani 1 1 d . . . . .
H27 H 0.925561 0.459470 -0.048518 0.035 Uiso 1 1 calc R U . . .
C28 C 0.7332(2) 0.42513(19) 0.06638(16) 0.0254(4) Uani 1 1 d . . . . .
H28 H 0.770651 0.333872 0.094681 0.031 Uiso 1 1 calc R U . . .

loop_
_atom_site_aniso_label
_atom_site_aniso_U_11
_atom_site_aniso_U_22
_atom_site_aniso_U_33
_atom_site_aniso_U_23
_atom_site_aniso_U_13
_atom_site_aniso_U_12
Cl1 0.0477(3) 0.0273(2) 0.0286(2) 0.00703(19) -0.0079(2) -0.0167(2)
Cl2 0.0442(3) 0.0546(3) 0.0217(2) -0.0079(2) 0.00602(19) -0.0343(3)
Cl3 0.0222(2) 0.0174(2) 0.0313(2) -0.01136(16) -0.00740(16) -0.00148(15)
N1 0.0174(6) 0.0134(6) 0.0147(6) -0.0042(5) -0.0051(5) -0.0050(5)
N2 0.0148(6) 0.0176(7) 0.0265(7) -0.0064(6) -0.0041(5) -0.0038(5)
N3 0.0163(6) 0.0126(6) 0.0180(7) -0.0030(5) -0.0056(5) -0.0041(5)
O1 0.0200(6) 0.0339(8) 0.0433(8) -0.0125(6) 0.0032(6) -0.0050(5)
O2 0.0313(7) 0.0295(7) 0.0400(8) -0.0013(6) 0.0038(6) -0.0146(6)
O3 0.0277(6) 0.0179(6) 0.0176(6) -0.0052(4) -0.0043(5) -0.0123(5)
C2 0.0187(7) 0.0146(7) 0.0179(7) -0.0045(6) -0.0050(6) -0.0069(6)
C3 0.0191(8) 0.0205(8) 0.0229(8) -0.0056(6) -0.0086(6) -0.0058(6)
C4 0.0135(7) 0.0173(8) 0.0229(8) -0.0065(6) -0.0049(6) -0.0019(6)
C4A 0.0157(7) 0.0144(7) 0.0203(8) -0.0063(6) -0.0045(6) -0.0018(6)
C5 0.0190(8) 0.0252(9) 0.0225(8) -0.0124(7) -0.0016(6) -0.0038(6)
C6 0.0233(8) 0.0293(9) 0.0163(8) -0.0061(7) -0.0018(6) -0.0113(7)
C7 0.0220(8) 0.0209(8) 0.0152(7) -0.0024(6) -0.0056(6) -0.0089(6)
C8 0.0152(7) 0.0137(7) 0.0162(7) -0.0024(6) -0.0046(6) -0.0051(5)
C8A 0.0159(7) 0.0121(7) 0.0153(7) -0.0039(5) -0.0047(6) -0.0037(5)
C9 0.0209(8) 0.0278(9) 0.0305(9) -0.0084(7) -0.0031(7) -0.0099(7)
C10 0.0466(14) 0.0491(14) 0.0483(14) -0.0055(11) 0.0141(11) -0.0277(12)
C14 0.0171(7) 0.0165(8) 0.0284(9) -0.0050(6) -0.0053(6) -0.0072(6)
C13 0.0185(8) 0.0267(9) 0.0384(11) -0.0063(8) -0.0082(7) -0.0060(7)
C12 0.0243(9) 0.0273(9) 0.0377(11) -0.0081(8) -0.0121(8) -0.0007(7)
C11 0.0227(8) 0.0131(7) 0.0255(9) -0.0006(6) -0.0098(7) -0.0014(6)
C21 0.0162(7) 0.0128(7) 0.0159(7) -0.0036(6) -0.0038(6) -0.0035(5)
C22 0.0243(8) 0.0197(8) 0.0166(8) -0.0061(6) -0.0042(6) -0.0097(6)
C23 0.0253(8) 0.0246(8) 0.0134(7) -0.0069(6) -0.0033(6) -0.0115(7)
C24 0.0254(8) 0.0255(8) 0.0152(7) -0.0052(6) -0.0052(6) -0.0118(7)
C25 0.0343(9) 0.0265(9) 0.0144(8) -0.0023(7) -0.0067(7) -0.0153(7)
C26 0.0324(9) 0.0394(10) 0.0149(8) -0.0083(7) 0.0014(7) -0.0228(8)
C27 0.0255(9) 0.0396(11) 0.0243(9) -0.0167(8) 0.0027(7) -0.0129(8)
C28 0.0284(9) 0.0271(9) 0.0228(9) -0.0112(7) -0.0027(7) -0.0091(7)

loop_
_atom_type_symbol
_atom_type_description
_atom_type_scat_dispersion_real
_atom_type_scat_dispersion_imag
_atom_type_scat_source
C C 0.0033 0.0016 'International Tables Vol C Tables 4.2.6.8 and 6.1.1.4'
H H 0.0000 0.0000 'International Tables Vol C Tables 4.2.6.8 and 6.1.1.4'
Cl Cl 0.1484 0.1585 'International Tables Vol C Tables 4.2.6.8 and 6.1.1.4'
N N 0.0061 0.0033 'International Tables Vol C Tables 4.2.6.8 and 6.1.1.4'
O O 0.0106 0.0060 'International Tables Vol C Tables 4.2.6.8 and 6.1.1.4'

loop_
_exptl_crystal_face_index_h
_exptl_crystal_face_index_k
_exptl_crystal_face_index_l
_exptl_crystal_face_perp_dist
-3 -2 -3 0.041
-1 0 0 0.045
-1 -2 -3 0.039
0 3 -2 0.04
0 -3 2 0.046
1 0 0 0.042
1 2 3 0.02
1 -2 -3 0.044

loop_
_geom_angle_atom_site_label_1
_geom_angle_atom_site_label_2
_geom_angle_atom_site_label_3
_geom_angle
_geom_angle_site_symmetry_1
_geom_angle_site_symmetry_3
_geom_angle_publ_flag
C21 N1 C2 124.08(13) . . ?
C21 N1 C8A 119.69(13) . . ?
C2 N1 C8A 114.88(12) . . ?
C9 N2 C4 120.30(14) . . ?
C9 N2 H2 121.5(16) . . ?
C4 N2 H2 118.2(16) . . ?
C11 N3 C14 103.53(12) . . ?
C11 N3 C8 114.57(12) . . ?
C14 N3 C8 118.18(12) . . ?
C11 N3 H3 105.0(14) . . ?
C14 N3 H3 108.0(14) . . ?
C8 N3 H3 106.7(14) . . ?
C9 O2 C10 114.83(17) . . ?
N1 C2 C3 109.29(12) . . ?
N1 C2 H2A 109.8 . . ?
C3 C2 H2A 109.8 . . ?
N1 C2 H2B 109.8 . . ?
C3 C2 H2B 109.8 . . ?
H2A C2 H2B 108.3 . . ?
C2 C3 C4 111.39(13) . . ?
C2 C3 H3A 109.4 . . ?
C4 C3 H3A 109.4 . . ?
C2 C3 H3B 109.4 . . ?
C4 C3 H3B 109.4 . . ?
H3A C3 H3B 108.0 . . ?
N2 C4 C3 111.26(13) . . ?
N2 C4 C4A 115.32(13) . . ?
C3 C4 C4A 110.38(13) . . ?
N2 C4 H4 106.4 . . ?
C3 C4 H4 106.4 . . ?
C4A C4 H4 106.4 . . ?
C5 C4A C8A 110.46(13) . . ?
C5 C4A C4 114.03(14) . . ?
C8A C4A C4 115.63(13) . . ?
C5 C4A H4A 105.2 . . ?
C8A C4A H4A 105.2 . . ?
C4 C4A H4A 105.2 . . ?
C6 C5 C4A 113.55(13) . . ?
C6 C5 H5A 108.9 . . ?
C4A C5 H5A 108.9 . . ?
C6 C5 H5B 108.9 . . ?
C4A C5 H5B 108.9 . . ?
H5A C5 H5B 107.7 . . ?
C7 C6 C5 111.35(14) . . ?
C7 C6 H6A 109.4 . . ?
C5 C6 H6A 109.4 . . ?
C7 C6 H6B 109.4 . . ?
C5 C6 H6B 109.4 . . ?
H6A C6 H6B 108.0 . . ?
C6 C7 C8 109.53(13) . . ?
C6 C7 H7A 109.8 . . ?
C8 C7 H7A 109.8 . . ?
C6 C7 H7B 109.8 . . ?
C8 C7 H7B 109.8 . . ?
H7A C7 H7B 108.2 . . ?
N3 C8 C7 113.17(12) . . ?
N3 C8 C8A 108.97(12) . . ?
C7 C8 C8A 109.66(13) . . ?
N3 C8 H8 108.3 . . ?
C7 C8 H8 108.3 . . ?
C8A C8 H8 108.3 . . ?
N1 C8A C8 111.77(12) . . ?
N1 C8A C4A 109.90(12) . . ?
C8 C8A C4A 113.27(13) . . ?
N1 C8A H8A 107.2 . . ?
C8 C8A H8A 107.2 . . ?
C4A C8A H8A 107.2 . . ?
O1 C9 N2 126.40(18) . . ?
O1 C9 O2 123.91(17) . . ?
N2 C9 O2 109.69(15) . . ?
O2 C10 H10A 109.5 . . ?
O2 C10 H10B 109.5 . . ?
H10A C10 H10B 109.5 . . ?
O2 C10 H10C 109.5 . . ?
H10A C10 H10C 109.5 . . ?
H10B C10 H10C 109.5 . . ?
N3 C14 C13 102.78(13) . . ?
N3 C14 H14A 111.2 . . ?
C13 C14 H14A 111.2 . . ?
N3 C14 H14B 111.2 . . ?
C13 C14 H14B 111.2 . . ?
H14A C14 H14B 109.1 . . ?
C14 C13 C12 106.20(15) . . ?
C14 C13 H13A 110.5 . . ?
C12 C13 H13A 110.5 . . ?
C14 C13 H13B 110.5 . . ?
C12 C13 H13B 110.5 . . ?
H13A C13 H13B 108.7 . . ?
C11 C12 C13 104.91(14) . . ?
C11 C12 H12A 110.8 . . ?
C13 C12 H12A 110.8 . . ?
C11 C12 H12B 110.8 . . ?
C13 C12 H12B 110.8 . . ?
H12A C12 H12B 108.8 . . ?
N3 C11 C12 104.13(14) . . ?
N3 C11 H11A 110.9 . . ?
C12 C11 H11A 110.9 . . ?
N3 C11 H11B 110.9 . . ?
C12 C11 H11B 110.9 . . ?
H11A C11 H11B 108.9 . . ?
O3 C21 N1 122.08(14) . . ?
O3 C21 C22 121.05(14) . . ?
N1 C21 C22 116.86(13) . . ?
C23 C22 C21 111.04(13) . . ?
C23 C22 H22A 109.4 . . ?
C21 C22 H22A 109.4 . . ?
C23 C22 H22B 109.4 . . ?
C21 C22 H22B 109.4 . . ?
H22A C22 H22B 108.0 . . ?
C24 C23 C28 119.59(16) . . ?
C24 C23 C22 119.86(15) . . ?
C28 C23 C22 120.55(16) . . ?
C25 C24 C23 119.81(16) . . ?
C25 C24 H24 120.1 . . ?
C23 C24 H24 120.1 . . ?
C26 C25 C24 120.50(17) . . ?
C26 C25 Cl1 120.98(14) . . ?
C24 C25 Cl1 118.51(14) . . ?
C27 C26 C25 119.92(16) . . ?
C27 C26 Cl2 119.09(15) . . ?
C25 C26 Cl2 120.98(15) . . ?
C26 C27 C28 119.81(17) . . ?
C26 C27 H27 120.1 . . ?
C28 C27 H27 120.1 . . ?
C23 C28 C27 120.37(18) . . ?
C23 C28 H28 119.8 . . ?
C27 C28 H28 119.8 . . ?

loop_
_geom_bond_atom_site_label_1
_geom_bond_atom_site_label_2
_geom_bond_distance
_geom_bond_site_symmetry_2
_geom_bond_publ_flag
Cl1 C25 1.7310(19) . ?
Cl2 C26 1.7381(18) . ?
N1 C21 1.360(2) . ?
N1 C2 1.4650(19) . ?
N1 C8A 1.4655(19) . ?
N2 C9 1.348(2) . ?
N2 C4 1.458(2) . ?
N2 H2 0.871(16) . ?
N3 C11 1.501(2) . ?
N3 C14 1.504(2) . ?
N3 C8 1.5090(19) . ?
N3 H3 0.891(15) . ?
O1 C9 1.214(2) . ?
O2 C9 1.353(2) . ?
O2 C10 1.442(3) . ?
O3 C21 1.2297(19) . ?
C2 C3 1.520(2) . ?
C2 H2A 0.9900 . ?
C2 H2B 0.9900 . ?
C3 C4 1.532(2) . ?
C3 H3A 0.9900 . ?
C3 H3B 0.9900 . ?
C4 C4A 1.551(2) . ?
C4 H4 1.0000 . ?
C4A C5 1.535(2) . ?
C4A C8A 1.545(2) . ?
C4A H4A 1.0000 . ?
C5 C6 1.531(2) . ?
C5 H5A 0.9900 . ?
C5 H5B 0.9900 . ?
C6 C7 1.527(2) . ?
C6 H6A 0.9900 . ?
C6 H6B 0.9900 . ?
C7 C8 1.528(2) . ?
C7 H7A 0.9900 . ?
C7 H7B 0.9900 . ?
C8 C8A 1.535(2) . ?
C8 H8 1.0000 . ?
C8A H8A 1.0000 . ?
C10 H10A 0.9800 . ?
C10 H10B 0.9800 . ?
C10 H10C 0.9800 . ?
C14 C13 1.522(2) . ?
C14 H14A 0.9900 . ?
C14 H14B 0.9900 . ?
C13 C12 1.543(3) . ?
C13 H13A 0.9900 . ?
C13 H13B 0.9900 . ?
C12 C11 1.520(3) . ?
C12 H12A 0.9900 . ?
C12 H12B 0.9900 . ?
C11 H11A 0.9900 . ?
C11 H11B 0.9900 . ?
C21 C22 1.524(2) . ?
C22 C23 1.504(2) . ?
C22 H22A 0.9900 . ?
C22 H22B 0.9900 . ?
C23 C24 1.390(2) . ?
C23 C28 1.390(2) . ?
C24 C25 1.388(2) . ?
C24 H24 0.9500 . ?
C25 C26 1.386(3) . ?
C26 C27 1.383(3) . ?
C27 C28 1.393(3) . ?
C27 H27 0.9500 . ?
C28 H28 0.9500 . ?

loop_
_geom_hbond_atom_site_label_D
_geom_hbond_atom_site_label_H
_geom_hbond_atom_site_label_A
_geom_hbond_distance_DH
_geom_hbond_distance_HA
_geom_hbond_distance_DA
_geom_hbond_angle_DHA
_geom_hbond_site_symmetry_A
_geom_hbond_publ_flag
N3 H3 Cl3 0.891(15) 2.250(16) 3.1168(14) 164.3(19) . yes
N2 H2 Cl3 0.871(16) 2.441(16) 3.3054(15) 172(2) 2_656 yes

loop_
_geom_torsion_atom_site_label_1
_geom_torsion_atom_site_label_2
_geom_torsion_atom_site_label_3
_geom_torsion_atom_site_label_4
_geom_torsion
_geom_torsion_site_symmetry_1
_geom_torsion_site_symmetry_2
_geom_torsion_site_symmetry_3
_geom_torsion_site_symmetry_4
_geom_torsion_publ_flag
C21 N1 C2 C3 -104.16(16) . . . . ?
C8A N1 C2 C3 62.49(16) . . . . ?
N1 C2 C3 C4 -59.45(17) . . . . ?
C9 N2 C4 C3 -132.16(16) . . . . ?
C9 N2 C4 C4A 101.16(18) . . . . ?
C2 C3 C4 N2 -78.32(16) . . . . ?
C2 C3 C4 C4A 51.03(17) . . . . ?
N2 C4 C4A C5 -47.34(18) . . . . ?
C3 C4 C4A C5 -174.46(13) . . . . ?
N2 C4 C4A C8A 82.33(17) . . . . ?
C3 C4 C4A C8A -44.80(18) . . . . ?
C8A C4A C5 C6 -48.81(18) . . . . ?
C4 C4A C5 C6 83.39(17) . . . . ?
C4A C5 C6 C7 54.04(19) . . . . ?
C5 C6 C7 C8 -58.86(18) . . . . ?
C11 N3 C8 C7 58.25(17) . . . . ?
C14 N3 C8 C7 -64.20(18) . . . . ?
C11 N3 C8 C8A -179.46(13) . . . . ?
C14 N3 C8 C8A 58.08(17) . . . . ?
C6 C7 C8 N3 -178.11(13) . . . . ?
C6 C7 C8 C8A 59.99(17) . . . . ?
C21 N1 C8A C8 -120.35(15) . . . . ?
C2 N1 C8A C8 72.36(16) . . . . ?
C21 N1 C8A C4A 113.00(15) . . . . ?
C2 N1 C8A C4A -54.29(16) . . . . ?
N3 C8 C8A N1 53.67(16) . . . . ?
C7 C8 C8A N1 178.05(12) . . . . ?
N3 C8 C8A C4A 178.47(12) . . . . ?
C7 C8 C8A C4A -57.15(16) . . . . ?
C5 C4A C8A N1 176.56(13) . . . . ?
C4 C4A C8A N1 45.19(18) . . . . ?
C5 C4A C8A C8 50.76(17) . . . . ?
C4 C4A C8A C8 -80.61(17) . . . . ?
C4 N2 C9 O1 3.7(3) . . . . ?
C4 N2 C9 O2 -176.99(15) . . . . ?
C10 O2 C9 O1 -1.2(3) . . . . ?
C10 O2 C9 N2 179.43(19) . . . . ?
C11 N3 C14 C13 41.72(17) . . . . ?
C8 N3 C14 C13 169.60(14) . . . . ?
N3 C14 C13 C12 -26.42(19) . . . . ?
C14 C13 C12 C11 1.7(2) . . . . ?
C14 N3 C11 C12 -41.17(17) . . . . ?
C8 N3 C11 C12 -171.26(14) . . . . ?
C13 C12 C11 N3 23.92(19) . . . . ?
C2 N1 C21 O3 173.09(14) . . . . ?
C8A N1 C21 O3 7.0(2) . . . . ?
C2 N1 C21 C22 -7.5(2) . . . . ?
C8A N1 C21 C22 -173.54(13) . . . . ?
O3 C21 C22 C23 6.1(2) . . . . ?
N1 C21 C22 C23 -173.32(14) . . . . ?
C21 C22 C23 C24 -81.45(18) . . . . ?
C21 C22 C23 C28 97.52(18) . . . . ?
C28 C23 C24 C25 0.0(2) . . . . ?
C22 C23 C24 C25 179.01(14) . . . . ?
C23 C24 C25 C26 0.3(2) . . . . ?
C23 C24 C25 Cl1 -178.75(12) . . . . ?
C24 C25 C26 C27 -0.3(3) . . . . ?
Cl1 C25 C26 C27 178.68(14) . . . . ?
C24 C25 C26 Cl2 -179.00(13) . . . . ?
Cl1 C25 C26 Cl2 0.0(2) . . . . ?
C25 C26 C27 C28 0.1(3) . . . . ?
Cl2 C26 C27 C28 178.77(14) . . . . ?
C24 C23 C28 C27 -0.3(3) . . . . ?
C22 C23 C28 C27 -179.25(16) . . . . ?
C26 C27 C28 C23 0.2(3) . . . . ?

loop_
_bruker_diffrn_runs_axis
_bruker_diffrn_runs_distance
_bruker_diffrn_runs_theta
_bruker_diffrn_runs_omega
_bruker_diffrn_runs_phi
_bruker_diffrn_runs_chi
_bruker_diffrn_runs_width
_bruker_diffrn_runs_images
_bruker_diffrn_runs_time
_bruker_diffrn_runs_wavelength
_bruker_diffrn_runs_voltage
_bruker_diffrn_runs_current
_bruker_diffrn_runs_temperature
Phi 42.2 0.0 -0.1507498302674508 0.0 54.74 1.0 180 1.0 0.71073 50.0 1.6 100.14999999999998
Phi 42.2 0.0 -0.1507498302674508 180.0 54.74 1.0 180 1.0 0.71073 50.0 1.6 100.14999999999998
Phi 42.0 3.0615 10.771 0.0 -38.0 1.0 360 12.0 0.71073 50.0 1.6 100.14999999999998
Omega 42.0 3.0615 8.352 144.0 -46.5 1.0 107 12.0 0.71073 50.0 1.6 100.14999999999998
Omega 42.0 4.5925 -56.2 0.0 60.5 1.0 65 12.0 0.71073 50.0 1.6 100.14999999999998
Omega 42.0 3.0615 8.352 72.0 -46.5 1.0 107 12.0 0.71073 50.0 1.6 100.14999999999998
Omega 42.0 3.0615 8.352 0.0 -46.5 1.0 107 12.0 0.71073 50.0 1.6 100.14999999999998
